data_4509959
loop_
_publ_author_name
'Long, Sihui'
'Zhou, Panpan'
'Parkin, Sean'
'Li, Tonglei'

_publ_section_title
;
 From Competition to Commensuration by Two Major Hydrogen-Bonding Motifs
;
_journal_issue 1
_journal_name_full 'Crystal Growth &amp; Design'
_journal_page_first 27
_journal_paper_doi 10.1021/cg401532j
_journal_volume 14
_journal_year 2014
_chemical_formula_moiety 'C16 H18 N2 O2'
_chemical_formula_sum 'C16 H18 N2 O2'
_chemical_formula_weight 270.32
_chemical_name_systematic
; 
 ? 
;
_space_group_IT_number 2
_symmetry_cell_setting triclinic
_symmetry_space_group_name_Hall '-P 1'
_symmetry_space_group_name_H-M 'P -1'
_atom_sites_solution_hydrogens geom
_atom_sites_solution_primary direct
_atom_sites_solution_secondary difmap
_audit_creation_method SHELXL-97
_cell_angle_alpha 105.7668(7)
_cell_angle_beta 102.7156(7)
_cell_angle_gamma 98.4533(8)
_cell_formula_units_Z 4
_cell_length_a 11.1175(2)
_cell_length_b 11.5416(2)
_cell_length_c 12.2025(2)
_cell_measurement_reflns_used 5874
_cell_measurement_temperature 90(2)
_cell_measurement_theta_max 27.48
_cell_measurement_theta_min 1.00
_cell_volume 1433.77(4)
_computing_cell_refinement 'Denzo-SMN (Nonius, 1997)'
_computing_data_collection 'Collect (Nonius, 2002)'
_computing_data_reduction 'Denzo-SMN (Nonius, 1997)'
_computing_molecular_graphics 'XP in SHELXTL (Sheldrick, 1995)'
_computing_publication_material
;
 SHELX-97 (Sheldrick, 1997) and local procedures
;
_computing_structure_refinement 'SHELXL-97 (Sheldrick, 1997)'
_computing_structure_solution 'SHELXS-97 (Sheldrick, 1990)'
_diffrn_ambient_temperature 90(2)
_diffrn_detector_area_resol_mean 18
_diffrn_measured_fraction_theta_full 0.997
_diffrn_measured_fraction_theta_max 0.997
_diffrn_measurement_device_type 'Nonius KappaCCD diffractometer'
_diffrn_measurement_method '\w scans at fixed \c=55\%'
_diffrn_radiation_monochromator graphite
_diffrn_radiation_source 'fine-focus sealed tube'
_diffrn_radiation_type MoK\a
_diffrn_radiation_wavelength 0.71073
_diffrn_reflns_av_R_equivalents 0.0277
_diffrn_reflns_av_sigmaI/netI 0.0470
_diffrn_reflns_limit_h_max 14
_diffrn_reflns_limit_h_min -14
_diffrn_reflns_limit_k_max 14
_diffrn_reflns_limit_k_min -14
_diffrn_reflns_limit_l_max 15
_diffrn_reflns_limit_l_min -15
_diffrn_reflns_number 11103
_diffrn_reflns_theta_full 27.50
_diffrn_reflns_theta_max 27.50
_diffrn_reflns_theta_min 1.80
_exptl_absorpt_coefficient_mu 0.084
_exptl_absorpt_correction_T_max 0.9917
_exptl_absorpt_correction_T_min 0.9674
_exptl_absorpt_correction_type multi-scan
_exptl_absorpt_process_details 'Scalepack (Otwinowsky & Minor, 1997)'
_exptl_crystal_colour colorless
_exptl_crystal_density_diffrn 1.252
_exptl_crystal_density_method 'not measured'
_exptl_crystal_description block
_exptl_crystal_F_000 576
_exptl_crystal_size_max 0.40
_exptl_crystal_size_mid 0.20
_exptl_crystal_size_min 0.10
_refine_diff_density_max 0.251
_refine_diff_density_min -0.247
_refine_diff_density_rms 0.049
_refine_ls_extinction_method none
_refine_ls_goodness_of_fit_ref 1.058
_refine_ls_hydrogen_treatment constr
_refine_ls_matrix_type full
_refine_ls_number_parameters 365
_refine_ls_number_reflns 6570
_refine_ls_number_restraints 0
_refine_ls_restrained_S_all 1.058
_refine_ls_R_factor_all 0.0602
_refine_ls_R_factor_gt 0.0421
_refine_ls_shift/su_max 0.000
_refine_ls_shift/su_mean 0.000
_refine_ls_structure_factor_coef Fsqd
_refine_ls_weighting_details 'calc w=1/[\s^2^(Fo^2^)+(0.0529P)^2^+0.2616P] where P=(Fo^2^+2Fc^2^)/3'
_refine_ls_weighting_scheme calc
_refine_ls_wR_factor_gt 0.1010
_refine_ls_wR_factor_ref 0.1108
_reflns_number_gt 5049
_reflns_number_total 6570
_reflns_threshold_expression >2\s(I)
_cod_data_source_file cg401532j_si_002.cif
_cod_data_source_block k09136
_cod_original_sg_symbol_H-M P-1
_cod_database_code 4509959

loop_
_symmetry_equiv_pos_as_xyz
'x, y, z'
'-x, -y, -z'

loop_
_atom_site_label
_atom_site_type_symbol
_atom_site_fract_x
_atom_site_fract_y
_atom_site_fract_z
_atom_site_U_iso_or_equiv
_atom_site_adp_type
_atom_site_occupancy
_atom_site_symmetry_multiplicity
_atom_site_calc_flag
_atom_site_refinement_flags
O16A O 1.19339(8) 0.19638(8) 0.59835(8) 0.0183(2) Uani 1 1 d .
O15A O 1.30012(9) 0.36458(8) 0.57405(8) 0.0197(2) Uani 1 1 d .
H15A H 1.2790 0.4016 0.6338 0.029 Uiso 1 1 calc R
O16B O 0.75242(9) 0.13873(8) 0.01121(9) 0.0225(2) Uani 1 1 d .
O15B O 0.81970(9) 0.23663(8) -0.10744(8) 0.0200(2) Uani 1 1 d .
H15B H 0.8050 0.1645 -0.1541 0.030 Uiso 1 1 calc R
N1B N 0.77781(10) 0.50697(9) 0.24250(9) 0.0160(2) Uani 1 1 d .
N1A N 1.24950(10) -0.01323(10) 0.27465(10) 0.0177(2) Uani 1 1 d .
N7B N 0.62020(10) 0.32906(9) 0.13878(9) 0.0151(2) Uani 1 1 d .
N7A N 1.07745(10) 0.03855(9) 0.34011(9) 0.0152(2) Uani 1 1 d .
C18B C 0.46715(12) 0.44345(12) 0.21866(12) 0.0180(3) Uani 1 1 d .
H18A H 0.4027 0.4066 0.1413 0.022 Uiso 1 1 calc R
H18B H 0.5159 0.5225 0.2188 0.022 Uiso 1 1 calc R
C9A C 0.91685(12) 0.11143(12) 0.43196(11) 0.0181(3) Uani 1 1 d .
H9A H 0.8997 0.0359 0.4487 0.022 Uiso 1 1 calc R
C14A C 1.25354(11) 0.24381(11) 0.54421(11) 0.0156(3) Uani 1 1 d .
C9B C 0.53203(12) 0.30344(12) -0.07132(12) 0.0179(3) Uani 1 1 d .
H9B H 0.5814 0.3822 -0.0606 0.021 Uiso 1 1 calc R
C13A C 1.03432(13) 0.24340(12) 0.35100(11) 0.0188(3) Uani 1 1 d .
H13A H 1.0972 0.2579 0.3118 0.023 Uiso 1 1 calc R
C17B C 0.55605(12) 0.35667(12) 0.23301(11) 0.0167(3) Uani 1 1 d .
H17A H 0.6207 0.3942 0.3102 0.020 Uiso 1 1 calc R
H17B H 0.5071 0.2783 0.2343 0.020 Uiso 1 1 calc R
C17A C 0.99846(12) -0.08063(11) 0.25694(11) 0.0167(3) Uani 1 1 d .
H17C H 0.9235 -0.1030 0.2844 0.020 Uiso 1 1 calc R
H17D H 1.0475 -0.1456 0.2575 0.020 Uiso 1 1 calc R
C2A C 1.20514(12) 0.06557(11) 0.35162(11) 0.0150(3) Uani 1 1 d .
C6B C 0.89131(12) 0.57869(12) 0.25785(12) 0.0177(3) Uani 1 1 d .
H6B H 0.9191 0.6533 0.3223 0.021 Uiso 1 1 calc R
C8A C 1.00992(11) 0.13257(11) 0.37514(11) 0.0152(3) Uani 1 1 d .
C12B C 0.38446(12) 0.07421(12) -0.10346(12) 0.0185(3) Uani 1 1 d .
H12B H 0.3337 -0.0039 -0.1140 0.022 Uiso 1 1 calc R
C3B C 0.81620(12) 0.35962(11) 0.07913(11) 0.0153(3) Uani 1 1 d .
C18A C 0.95465(12) -0.07696(12) 0.13076(11) 0.0176(3) Uani 1 1 d .
H18C H 1.0296 -0.0548 0.1032 0.021 Uiso 1 1 calc R
H18D H 0.9057 -0.0120 0.1302 0.021 Uiso 1 1 calc R
C13B C 0.46541(12) 0.14255(12) 0.00706(12) 0.0173(3) Uani 1 1 d .
H13B H 0.4699 0.1109 0.0717 0.021 Uiso 1 1 calc R
C12A C 0.96651(13) 0.33326(13) 0.38431(12) 0.0234(3) Uani 1 1 d .
H12A H 0.9838 0.4092 0.3683 0.028 Uiso 1 1 calc R
C2B C 0.73790(12) 0.39873(11) 0.15330(11) 0.0146(3) Uani 1 1 d .
C5B C 0.96927(12) 0.55035(12) 0.18587(12) 0.0182(3) Uani 1 1 d .
H5B H 1.0469 0.6052 0.1975 0.022 Uiso 1 1 calc R
C8B C 0.54005(12) 0.25726(11) 0.02363(11) 0.0152(3) Uani 1 1 d .
C4B C 0.92975(12) 0.43819(12) 0.09555(12) 0.0177(3) Uani 1 1 d .
H4B H 0.9814 0.4152 0.0444 0.021 Uiso 1 1 calc R
C3A C 1.28974(12) 0.17021(11) 0.44059(11) 0.0158(3) Uani 1 1 d .
C4A C 1.41545(12) 0.19392(12) 0.44058(12) 0.0193(3) Uani 1 1 d .
H4A H 1.4722 0.2658 0.4967 0.023 Uiso 1 1 calc R
C10B C 0.45136(12) 0.23382(12) -0.18201(12) 0.0201(3) Uani 1 1 d .
H10B H 0.4469 0.2650 -0.2469 0.024 Uiso 1 1 calc R
C6A C 1.37324(12) 0.01077(12) 0.28067(12) 0.0199(3) Uani 1 1 d .
H6A H 1.4030 -0.0470 0.2272 0.024 Uiso 1 1 calc R
C11B C 0.37730(12) 0.11930(12) -0.19842(12) 0.0197(3) Uani 1 1 d .
H11B H 0.3222 0.0723 -0.2741 0.024 Uiso 1 1 calc R
C19A C 0.87307(12) -0.19997(12) 0.04549(12) 0.0197(3) Uani 1 1 d .
H19A H 0.9188 -0.2665 0.0510 0.024 Uiso 1 1 calc R
H19B H 0.7940 -0.2185 0.0682 0.024 Uiso 1 1 calc R
C5A C 1.45944(13) 0.11356(12) 0.35928(12) 0.0216(3) Uani 1 1 d .
H5A H 1.5454 0.1290 0.3581 0.026 Uiso 1 1 calc R
C20B C 0.30688(15) 0.54986(15) 0.29931(15) 0.0352(4) Uani 1 1 d .
H20A H 0.3515 0.6303 0.3008 0.053 Uiso 1 1 calc R
H20B H 0.2649 0.5613 0.3630 0.053 Uiso 1 1 calc R
H20C H 0.2436 0.5101 0.2228 0.053 Uiso 1 1 calc R
C14B C 0.79037(12) 0.23316(12) -0.00790(12) 0.0165(3) Uani 1 1 d .
C20A C 0.84108(15) -0.19684(15) -0.08122(13) 0.0318(4) Uani 1 1 d .
H20D H 0.7927 -0.1334 -0.0875 0.048 Uiso 1 1 calc R
H20E H 0.7906 -0.2775 -0.1344 0.048 Uiso 1 1 calc R
H20F H 0.9193 -0.1776 -0.1035 0.048 Uiso 1 1 calc R
C19B C 0.40113(13) 0.46878(13) 0.31693(12) 0.0229(3) Uani 1 1 d .
H19C H 0.3563 0.3893 0.3197 0.027 Uiso 1 1 calc R
H19D H 0.4654 0.5098 0.3939 0.027 Uiso 1 1 calc R
C11A C 0.87412(13) 0.31220(13) 0.44054(13) 0.0248(3) Uani 1 1 d .
H11A H 0.8279 0.3734 0.4631 0.030 Uiso 1 1 calc R
C10A C 0.84926(13) 0.20124(13) 0.46392(12) 0.0227(3) Uani 1 1 d .
H10A H 0.7854 0.1866 0.5021 0.027 Uiso 1 1 calc R

loop_
_atom_site_aniso_label
_atom_site_aniso_U_11
_atom_site_aniso_U_22
_atom_site_aniso_U_33
_atom_site_aniso_U_23
_atom_site_aniso_U_13
_atom_site_aniso_U_12
O16A 0.0198(5) 0.0182(5) 0.0167(5) 0.0046(4) 0.0061(4) 0.0037(4)
O15A 0.0214(5) 0.0141(5) 0.0204(5) -0.0008(4) 0.0093(4) 0.0009(4)
O16B 0.0267(5) 0.0153(5) 0.0273(5) 0.0063(4) 0.0115(4) 0.0051(4)
O15B 0.0237(5) 0.0156(5) 0.0193(5) 0.0003(4) 0.0104(4) 0.0026(4)
N1B 0.0156(5) 0.0152(5) 0.0163(6) 0.0029(4) 0.0043(4) 0.0043(4)
N1A 0.0156(6) 0.0177(6) 0.0195(6) 0.0030(4) 0.0069(5) 0.0049(4)
N7B 0.0138(5) 0.0153(5) 0.0149(5) 0.0024(4) 0.0046(4) 0.0025(4)
N7A 0.0134(5) 0.0134(5) 0.0165(5) 0.0012(4) 0.0044(4) 0.0023(4)
C18B 0.0160(7) 0.0182(6) 0.0184(7) 0.0033(5) 0.0050(5) 0.0034(5)
C9A 0.0142(6) 0.0200(7) 0.0167(7) 0.0025(5) 0.0024(5) 0.0019(5)
C14A 0.0118(6) 0.0158(6) 0.0162(6) 0.0031(5) 0.0005(5) 0.0026(5)
C9B 0.0170(7) 0.0148(6) 0.0213(7) 0.0056(5) 0.0048(5) 0.0031(5)
C13A 0.0192(7) 0.0206(7) 0.0159(7) 0.0050(5) 0.0039(5) 0.0054(5)
C17B 0.0173(6) 0.0173(6) 0.0158(7) 0.0039(5) 0.0069(5) 0.0035(5)
C17A 0.0152(6) 0.0124(6) 0.0196(7) 0.0009(5) 0.0054(5) 0.0010(5)
C2A 0.0153(6) 0.0148(6) 0.0163(6) 0.0052(5) 0.0061(5) 0.0046(5)
C6B 0.0158(6) 0.0142(6) 0.0200(7) 0.0027(5) 0.0026(5) 0.0033(5)
C8A 0.0126(6) 0.0173(6) 0.0126(6) 0.0011(5) 0.0014(5) 0.0041(5)
C12B 0.0143(6) 0.0136(6) 0.0263(7) 0.0036(5) 0.0064(6) 0.0031(5)
C3B 0.0163(6) 0.0137(6) 0.0158(6) 0.0039(5) 0.0045(5) 0.0039(5)
C18A 0.0159(6) 0.0167(6) 0.0182(7) 0.0032(5) 0.0043(5) 0.0026(5)
C13B 0.0154(6) 0.0162(6) 0.0225(7) 0.0071(5) 0.0074(5) 0.0054(5)
C12A 0.0258(8) 0.0209(7) 0.0223(7) 0.0069(6) 0.0023(6) 0.0078(6)
C2B 0.0147(6) 0.0141(6) 0.0154(6) 0.0051(5) 0.0036(5) 0.0047(5)
C5B 0.0142(6) 0.0160(6) 0.0229(7) 0.0042(5) 0.0046(5) 0.0026(5)
C8B 0.0128(6) 0.0153(6) 0.0160(6) 0.0018(5) 0.0037(5) 0.0051(5)
C4B 0.0169(7) 0.0174(6) 0.0206(7) 0.0060(5) 0.0081(5) 0.0051(5)
C3A 0.0157(6) 0.0144(6) 0.0172(7) 0.0042(5) 0.0050(5) 0.0035(5)
C4A 0.0167(7) 0.0162(6) 0.0215(7) 0.0020(5) 0.0046(6) 0.0009(5)
C10B 0.0195(7) 0.0214(7) 0.0193(7) 0.0075(6) 0.0035(6) 0.0050(5)
C6A 0.0175(7) 0.0194(7) 0.0229(7) 0.0027(5) 0.0091(6) 0.0065(5)
C11B 0.0150(6) 0.0191(7) 0.0210(7) 0.0017(5) 0.0015(5) 0.0058(5)
C19A 0.0164(7) 0.0184(7) 0.0216(7) 0.0019(5) 0.0068(6) 0.0011(5)
C5A 0.0146(7) 0.0241(7) 0.0253(7) 0.0054(6) 0.0073(6) 0.0036(5)
C20B 0.0246(8) 0.0399(9) 0.0388(9) 0.0021(7) 0.0133(7) 0.0126(7)
C14B 0.0134(6) 0.0170(6) 0.0192(7) 0.0040(5) 0.0063(5) 0.0042(5)
C20A 0.0300(8) 0.0344(9) 0.0194(8) 0.0016(6) 0.0033(6) -0.0090(7)
C19B 0.0171(7) 0.0259(7) 0.0215(7) 0.0005(6) 0.0070(6) 0.0025(6)
C11A 0.0209(7) 0.0269(8) 0.0245(8) 0.0028(6) 0.0032(6) 0.0139(6)
C10A 0.0154(7) 0.0286(7) 0.0213(7) 0.0025(6) 0.0054(6) 0.0064(6)

loop_
_atom_type_symbol
_atom_type_description
_atom_type_scat_dispersion_real
_atom_type_scat_dispersion_imag
_atom_type_scat_source
C C 0.0033 0.0016 'International Tables Vol C Tables 4.2.6.8 and 6.1.1.4'
H H 0.0000 0.0000 'International Tables Vol C Tables 4.2.6.8 and 6.1.1.4'
N N 0.0061 0.0033 'International Tables Vol C Tables 4.2.6.8 and 6.1.1.4'
O O 0.0106 0.0060 'International Tables Vol C Tables 4.2.6.8 and 6.1.1.4'

loop_
_geom_angle_atom_site_label_1
_geom_angle_atom_site_label_2
_geom_angle_atom_site_label_3
_geom_angle
C14A O15A H15A 109.5
C14B O15B H15B 109.5
C6B N1B C2B 118.98(11)
C6A N1A C2A 119.23(11)
C2B N7B C8B 121.42(10)
C2B N7B C17B 120.21(10)
C8B N7B C17B 115.41(10)
C2A N7A C8A 122.12(10)
C2A N7A C17A 119.72(10)
C8A N7A C17A 115.29(10)
C17B C18B C19B 112.25(11)
C17B C18B H18A 109.2
C19B C18B H18A 109.2
C17B C18B H18B 109.2
C19B C18B H18B 109.2
H18A C18B H18B 107.9
C10A C9A C8A 119.70(12)
C10A C9A H9A 120.1
C8A C9A H9A 120.1
O16A C14A O15A 124.26(12)
O16A C14A C3A 122.53(11)
O15A C14A C3A 113.10(11)
C8B C9B C10B 119.81(12)
C8B C9B H9B 120.1
C10B C9B H9B 120.1
C8A C13A C12A 120.05(13)
C8A C13A H13A 120.0
C12A C13A H13A 120.0
N7B C17B C18B 113.66(10)
N7B C17B H17A 108.8
C18B C17B H17A 108.8
N7B C17B H17B 108.8
C18B C17B H17B 108.8
H17A C17B H17B 107.7
N7A C17A C18A 112.68(10)
N7A C17A H17C 109.1
C18A C17A H17C 109.1
N7A C17A H17D 109.1
C18A C17A H17D 109.1
H17C C17A H17D 107.8
N1A C2A N7A 117.04(11)
N1A C2A C3A 120.06(11)
N7A C2A C3A 122.89(11)
N1B C6B C5B 123.97(12)
N1B C6B H6B 118.0
C5B C6B H6B 118.0
C13A C8A C9A 119.73(12)
C13A C8A N7A 120.80(11)
C9A C8A N7A 119.45(11)
C11B C12B C13B 120.36(12)
C11B C12B H12B 119.8
C13B C12B H12B 119.8
C4B C3B C2B 118.48(12)
C4B C3B C14B 117.05(11)
C2B C3B C14B 124.16(11)
C17A C18A C19A 112.45(10)
C17A C18A H18C 109.1
C19A C18A H18C 109.1
C17A C18A H18D 109.1
C19A C18A H18D 109.1
H18C C18A H18D 107.8
C12B C13B C8B 120.35(12)
C12B C13B H13B 119.8
C8B C13B H13B 119.8
C11A C12A C13A 120.20(13)
C11A C12A H12A 119.9
C13A C12A H12A 119.9
N1B C2B N7B 117.35(11)
N1B C2B C3B 120.40(11)
N7B C2B C3B 122.24(11)
C6B C5B C4B 117.20(12)
C6B C5B H5B 121.4
C4B C5B H5B 121.4
C9B C8B C13B 119.43(12)
C9B C8B N7B 120.49(11)
C13B C8B N7B 120.03(11)
C3B C4B C5B 120.82(12)
C3B C4B H4B 119.6
C5B C4B H4B 119.6
C4A C3A C2A 118.64(12)
C4A C3A C14A 118.09(12)
C2A C3A C14A 122.59(11)
C3A C4A C5A 120.63(12)
C3A C4A H4A 119.7
C5A C4A H4A 119.7
C11B C10B C9B 120.66(12)
C11B C10B H10B 119.7
C9B C10B H10B 119.7
N1A C6A C5A 124.14(12)
N1A C6A H6A 117.9
C5A C6A H6A 117.9
C12B C11B C10B 119.39(12)
C12B C11B H11B 120.3
C10B C11B H11B 120.3
C20A C19A C18A 111.10(11)
C20A C19A H19A 109.4
C18A C19A H19A 109.4
C20A C19A H19B 109.4
C18A C19A H19B 109.4
H19A C19A H19B 108.0
C6A C5A C4A 117.12(12)
C6A C5A H5A 121.4
C4A C5A H5A 121.4
C19B C20B H20A 109.5
C19B C20B H20B 109.5
H20A C20B H20B 109.5
C19B C20B H20C 109.5
H20A C20B H20C 109.5
H20B C20B H20C 109.5
O16B C14B O15B 123.92(12)
O16B C14B C3B 124.31(12)
O15B C14B C3B 111.71(10)
C19A C20A H20D 109.5
C19A C20A H20E 109.5
H20D C20A H20E 109.5
C19A C20A H20F 109.5
H20D C20A H20F 109.5
H20E C20A H20F 109.5
C20B C19B C18B 112.42(12)
C20B C19B H19C 109.1
C18B C19B H19C 109.1
C20B C19B H19D 109.1
C18B C19B H19D 109.1
H19C C19B H19D 107.9
C12A C11A C10A 119.71(12)
C12A C11A H11A 120.1
C10A C11A H11A 120.1
C11A C10A C9A 120.60(13)
C11A C10A H10A 119.7
C9A C10A H10A 119.7

loop_
_geom_bond_atom_site_label_1
_geom_bond_atom_site_label_2
_geom_bond_distance
O16A C14A 1.2111(15)
O15A C14A 1.3314(15)
O15A H15A 0.8400
O16B C14B 1.2109(15)
O15B C14B 1.3343(16)
O15B H15B 0.8400
N1B C6B 1.3480(16)
N1B C2B 1.3520(16)
N1A C6A 1.3443(16)
N1A C2A 1.3506(16)
N7B C2B 1.3790(16)
N7B C8B 1.4331(16)
N7B C17B 1.4701(16)
N7A C2A 1.3749(16)
N7A C8A 1.4327(16)
N7A C17A 1.4789(16)
C18B C17B 1.5235(17)
C18B C19B 1.5239(19)
C18B H18A 0.9900
C18B H18B 0.9900
C9A C10A 1.3891(19)
C9A C8A 1.3944(18)
C9A H9A 0.9500
C14A C3A 1.4909(18)
C9B C8B 1.3923(17)
C9B C10B 1.3927(19)
C9B H9B 0.9500
C13A C8A 1.3909(18)
C13A C12A 1.3946(19)
C13A H13A 0.9500
C17B H17A 0.9900
C17B H17B 0.9900
C17A C18A 1.5235(18)
C17A H17C 0.9900
C17A H17D 0.9900
C2A C3A 1.4234(17)
C6B C5B 1.3756(19)
C6B H6B 0.9500
C12B C11B 1.3854(19)
C12B C13B 1.3891(18)
C12B H12B 0.9500
C3B C4B 1.3818(18)
C3B C2B 1.4216(18)
C3B C14B 1.4970(18)
C18A C19A 1.5245(17)
C18A H18C 0.9900
C18A H18D 0.9900
C13B C8B 1.3928(18)
C13B H13B 0.9500
C12A C11A 1.383(2)
C12A H12A 0.9500
C5B C4B 1.3884(18)
C5B H5B 0.9500
C4B H4B 0.9500
C3A C4A 1.3841(18)
C4A C5A 1.3894(19)
C4A H4A 0.9500
C10B C11B 1.3887(19)
C10B H10B 0.9500
C6A C5A 1.3742(19)
C6A H6A 0.9500
C11B H11B 0.9500
C19A C20A 1.520(2)
C19A H19A 0.9900
C19A H19B 0.9900
C5A H5A 0.9500
C20B C19B 1.523(2)
C20B H20A 0.9800
C20B H20B 0.9800
C20B H20C 0.9800
C20A H20D 0.9800
C20A H20E 0.9800
C20A H20F 0.9800
C19B H19C 0.9900
C19B H19D 0.9900
C11A C10A 1.388(2)
C11A H11A 0.9500
C10A H10A 0.9500

loop_
_geom_torsion_atom_site_label_1
_geom_torsion_atom_site_label_2
_geom_torsion_atom_site_label_3
_geom_torsion_atom_site_label_4
_geom_torsion
C2B N7B C17B C18B 93.15(13)
C8B N7B C17B C18B -67.67(14)
C19B C18B C17B N7B 179.30(11)
C2A N7A C17A C18A -85.07(13)
C8A N7A C17A C18A 76.15(13)
C6A N1A C2A N7A 178.50(11)
C6A N1A C2A C3A -2.28(18)
C8A N7A C2A N1A -152.02(11)
C17A N7A C2A N1A 7.88(17)
C8A N7A C2A C3A 28.78(18)
C17A N7A C2A C3A -171.32(11)
C2B N1B C6B C5B 1.78(19)
C12A C13A C8A C9A 0.45(19)
C12A C13A C8A N7A 179.13(12)
C10A C9A C8A C13A 0.03(19)
C10A C9A C8A N7A -178.67(11)
C2A N7A C8A C13A 41.38(17)
C17A N7A C8A C13A -119.34(13)
C2A N7A C8A C9A -139.93(12)
C17A N7A C8A C9A 59.35(15)
N7A C17A C18A C19A -179.89(10)
C11B C12B C13B C8B 0.14(19)
C8A C13A C12A C11A -0.5(2)
C6B N1B C2B N7B -178.67(10)
C6B N1B C2B C3B 1.85(17)
C8B N7B C2B N1B 145.17(11)
C17B N7B C2B N1B -14.48(16)
C8B N7B C2B C3B -35.36(17)
C17B N7B C2B C3B 164.99(11)
C4B C3B C2B N1B -4.13(18)
C14B C3B C2B N1B 169.26(11)
C4B C3B C2B N7B 176.42(11)
C14B C3B C2B N7B -10.20(19)
N1B C6B C5B C4B -2.95(19)
C10B C9B C8B C13B -1.09(19)
C10B C9B C8B N7B -178.42(11)
C12B C13B C8B C9B 0.58(19)
C12B C13B C8B N7B 177.91(11)
C2B N7B C8B C9B -39.64(17)
C17B N7B C8B C9B 120.93(12)
C2B N7B C8B C13B 143.05(12)
C17B N7B C8B C13B -56.38(15)
C2B C3B C4B C5B 2.91(19)
C14B C3B C4B C5B -170.95(12)
C6B C5B C4B C3B 0.46(19)
N1A C2A C3A C4A 4.77(18)
N7A C2A C3A C4A -176.06(12)
N1A C2A C3A C14A -165.52(11)
N7A C2A C3A C14A 13.65(18)
O16A C14A C3A C4A -128.32(13)
O15A C14A C3A C4A 48.07(16)
O16A C14A C3A C2A 42.02(18)
O15A C14A C3A C2A -141.59(12)
C2A C3A C4A C5A -3.40(19)
C14A C3A C4A C5A 167.33(12)
C8B C9B C10B C11B 0.91(19)
C2A N1A C6A C5A -1.7(2)
C13B C12B C11B C10B -0.33(19)
C9B C10B C11B C12B -0.2(2)
C17A C18A C19A C20A -174.76(12)
N1A C6A C5A C4A 3.0(2)
C3A C4A C5A C6A -0.3(2)
C4B C3B C14B O16B 132.46(14)
C2B C3B C14B O16B -41.01(19)
C4B C3B C14B O15B -44.71(15)
C2B C3B C14B O15B 141.82(12)
C17B C18B C19B C20B -176.90(12)
C13A C12A C11A C10A 0.1(2)
C12A C11A C10A C9A 0.4(2)
C8A C9A C10A C11A -0.4(2)
